data_7226296
loop_
_publ_author_name
'Choi, Eunkyung'
'Lee, Haeri'
'Noh, Tae Hwan'
'Jung, Ok-Sang'

_publ_section_title
;
 In situ crystalline transformation of bis(halo)mercury(ii) coordination
 polymers to ionic chloro-bridged-bis(halo)mercury(ii) species via UV
 irradiation in chloroform media
;
_journal_issue 37
_journal_name_full CrystEngComm
_journal_page_first 6997
_journal_paper_doi 10.1039/C6CE01378C
_journal_volume 18
_journal_year 2016
_chemical_formula_sum 'C14 H20 Br2 Hg N2 Si2'
_chemical_formula_weight 632.91
_space_group_crystal_system monoclinic
_space_group_IT_number 13
_space_group_name_Hall '-P 2yac'
_space_group_name_H-M_alt 'P 1 2/n 1'
_symmetry_space_group_name_Hall '-P 2yac'
_symmetry_space_group_name_H-M 'P 1 2/n 1'
_atom_sites_solution_hydrogens geom
_audit_creation_method SHELXL-2014/7
_audit_update_record
;
2016-06-15 deposited with the CCDC.
2016-08-12 downloaded from the CCDC.
;
_cell_angle_alpha 90
_cell_angle_beta 108.5960(10)
_cell_angle_gamma 90
_cell_formula_units_Z 2
_cell_length_a 11.2748(2)
_cell_length_b 6.65010(10)
_cell_length_c 14.1700(2)
_cell_measurement_reflns_used 5180
_cell_measurement_temperature 173(2)
_cell_measurement_theta_max 27.77
_cell_measurement_theta_min 2.79
_cell_volume 1006.98(3)
_computing_cell_refinement 'Bruker SAINT'
_computing_data_collection 'Bruker APEX2'
_computing_data_reduction 'Bruker SAINT'
_computing_molecular_graphics 'Bruker SHELXTL'
_computing_publication_material 'Bruker SHELXTL'
_computing_structure_refinement 'SHELXL-2014/7 (Sheldrick, 2014)'
_computing_structure_solution 'SHELXS-97 (Sheldrick, 2008)'
_diffrn_ambient_temperature 173(2)
_diffrn_measured_fraction_theta_full 1.000
_diffrn_measured_fraction_theta_max 1.000
_diffrn_measurement_device_type 'Bruker Breeze CCD'
_diffrn_measurement_method '\f and \w scans'
_diffrn_radiation_type MoK\a
_diffrn_radiation_wavelength 0.71073
_diffrn_reflns_av_R_equivalents 0.2003
_diffrn_reflns_av_unetI/netI 0.0821
_diffrn_reflns_Laue_measured_fraction_full 1.000
_diffrn_reflns_Laue_measured_fraction_max 1.000
_diffrn_reflns_limit_h_max 14
_diffrn_reflns_limit_h_min -14
_diffrn_reflns_limit_k_max 8
_diffrn_reflns_limit_k_min -8
_diffrn_reflns_limit_l_max 17
_diffrn_reflns_limit_l_min -17
_diffrn_reflns_number 15469
_diffrn_reflns_point_group_measured_fraction_full 1.000
_diffrn_reflns_point_group_measured_fraction_max 1.000
_diffrn_reflns_theta_full 25.242
_diffrn_reflns_theta_max 26.498
_diffrn_reflns_theta_min 2.022
_exptl_absorpt_coefficient_mu 11.725
_exptl_absorpt_correction_type multi-scan
_exptl_absorpt_process_details SADABS
_exptl_crystal_colour colourless
_exptl_crystal_density_diffrn 2.087
_exptl_crystal_description block
_exptl_crystal_F_000 592
_exptl_crystal_size_max 0.410
_exptl_crystal_size_mid 0.210
_exptl_crystal_size_min 0.200
_exptl_transmission_factor_max 0.096
_exptl_transmission_factor_min 0.065
_refine_diff_density_max 2.555
_refine_diff_density_min -3.621
_refine_diff_density_rms 0.271
_refine_ls_extinction_method none
_refine_ls_goodness_of_fit_ref 1.008
_refine_ls_hydrogen_treatment constr
_refine_ls_matrix_type full
_refine_ls_number_parameters 114
_refine_ls_number_reflns 2105
_refine_ls_number_restraints 0
_refine_ls_restrained_S_all 1.008
_refine_ls_R_factor_all 0.0509
_refine_ls_R_factor_gt 0.0468
_refine_ls_shift/su_max 0.000
_refine_ls_shift/su_mean 0.000
_refine_ls_structure_factor_coef Fsqd
_refine_ls_weighting_details 'w=1/[\s^2^(Fo^2^)+(0.0629P)^2^] where P=(Fo^2^+2Fc^2^)/3'
_refine_ls_weighting_scheme calc
_refine_ls_wR_factor_gt 0.1097
_refine_ls_wR_factor_ref 0.1113
_reflns_Friedel_coverage 0.000
_reflns_number_gt 1827
_reflns_number_total 2105
_reflns_threshold_expression 'I > 2\s(I)'
_cod_data_source_file c6ce01378c2.cif
_cod_data_source_block 001-Br
_cod_depositor_comments
;
The following automatic conversions were performed:

'_exptl_absorpt_correction_type' value 'Multi-scan' changed to
'multi-scan' according to
/usr/data/users/saulius/crontab/automatic-downloads/rss-feeds/RSC/lib/dictionaries/cif_core.dic
dictionary named 'cif_core.dic' version 2.4.2 from 2011-04-26.

Automatic conversion script
Id: cif_fix_values 4268 2015-11-12 08:31:59Z antanas 

 Adding full bibliography for 7226296--7226299.cif.
;
_cod_database_code 7226296
_shelx_shelxl_version_number 2014/7
_shelx_space_group_comment
; 
The symmetry employed for this shelxl refinement is uniquely defined 
by the following loop, which should always be used as a source of 
symmetry information in preference to the above space-group names. 
They are only intended as comments. 
;
_shelx_estimated_absorpt_t_min 0.086
_shelx_estimated_absorpt_t_max 0.203

loop_
_space_group_symop_operation_xyz
'x, y, z'
'-x+1/2, y, -z+1/2'
'-x, -y, -z'
'x-1/2, -y, z-1/2'

loop_
_atom_site_label
_atom_site_type_symbol
_atom_site_fract_x
_atom_site_fract_y
_atom_site_fract_z
_atom_site_U_iso_or_equiv
_atom_site_adp_type
_atom_site_occupancy
_atom_site_site_symmetry_order
_atom_site_calc_flag
_atom_site_refinement_flags_posn
_atom_site_refinement_flags_adp
_atom_site_refinement_flags_occupancy
_atom_site_disorder_assembly
_atom_site_disorder_group
Hg1 Hg 0.7500 -0.32388(5) 0.2500 0.03094(16) Uani 1 2 d S T P . .
Br1 Br 0.65195(7) -0.47498(11) 0.36818(5) 0.0374(2) Uani 1 1 d . . . . .
Si1 Si 0.23563(18) 0.0263(4) 0.16562(13) 0.0480(6) Uani 1 1 d . . . . .
N1 N 0.6006(5) -0.0715(9) 0.1754(4) 0.0316(12) Uani 1 1 d . . . . .
C1 C 0.4863(6) -0.0827(9) 0.1847(4) 0.0253(12) Uani 1 1 d . . . . .
H1A H 0.4679 -0.1948 0.2193 0.030 Uiso 1 1 calc R U . . .
C2 C 0.3936(6) 0.0583(10) 0.1473(4) 0.0295(14) Uani 1 1 d . . . . .
C3 C 0.4238(9) 0.2197(11) 0.0965(5) 0.046(2) Uani 1 1 d . . . . .
H3A H 0.3629 0.3203 0.0685 0.056 Uiso 1 1 calc R U . . .
C4 C 0.5411(8) 0.2350(13) 0.0863(5) 0.047(2) Uani 1 1 d . . . . .
H4A H 0.5618 0.3459 0.0523 0.056 Uiso 1 1 calc R U . . .
C5 C 0.6285(8) 0.0855(13) 0.1267(5) 0.0450(19) Uani 1 1 d . . . . .
H5A H 0.7094 0.0945 0.1197 0.054 Uiso 1 1 calc R U . . .
C6 C 0.1670(16) 0.317(2) 0.1356(10) 0.036(3) Uani 0.5 1 d . . P A 1
H6A H 0.2172 0.4079 0.1874 0.043 Uiso 0.5 1 calc R U P A 1
H6B H 0.1716 0.3595 0.0707 0.043 Uiso 0.5 1 calc R U P A 1
H6C H 0.0797 0.3205 0.1346 0.043 Uiso 0.5 1 calc R U P A 1
C7 C 0.1483(15) -0.131(2) 0.0756(11) 0.041(3) Uani 0.5 1 d . . P A 1
H7A H 0.0659 -0.1494 0.0838 0.049 Uiso 0.5 1 calc R U P A 1
H7B H 0.1380 -0.0725 0.0100 0.049 Uiso 0.5 1 calc R U P A 1
H7C H 0.1905 -0.2612 0.0812 0.049 Uiso 0.5 1 calc R U P A 1
C6' C 0.1063(14) 0.1644(18) 0.0897(10) 0.031(3) Uani 0.5 1 d . . P A 2
H6'A H 0.0318 0.1317 0.1081 0.037 Uiso 0.5 1 calc R U P A 2
H6'B H 0.1238 0.3087 0.0993 0.037 Uiso 0.5 1 calc R U P A 2
H6'C H 0.0915 0.1295 0.0197 0.037 Uiso 0.5 1 calc R U P A 2
C7' C 0.1906(12) -0.2771(19) 0.1342(9) 0.026(3) Uani 0.5 1 d . . P A 2
H7'A H 0.2595 -0.3613 0.1745 0.031 Uiso 0.5 1 calc R U P A 2
H7'B H 0.1142 -0.3093 0.1500 0.031 Uiso 0.5 1 calc R U P A 2
H7'C H 0.1769 -0.3028 0.0634 0.031 Uiso 0.5 1 calc R U P A 2

loop_
_atom_site_aniso_label
_atom_site_aniso_U_11
_atom_site_aniso_U_22
_atom_site_aniso_U_33
_atom_site_aniso_U_23
_atom_site_aniso_U_13
_atom_site_aniso_U_12
Hg1 0.0168(2) 0.0467(3) 0.0320(2) 0.000 0.01173(14) 0.000
Br1 0.0368(4) 0.0435(5) 0.0392(4) 0.0108(3) 0.0221(3) 0.0059(3)
Si1 0.0233(10) 0.0900(18) 0.0254(9) -0.0161(9) 0.0002(7) 0.0273(11)
N1 0.015(3) 0.045(4) 0.035(3) 0.012(2) 0.009(2) 0.000(2)
C1 0.022(3) 0.024(3) 0.029(3) 0.001(2) 0.007(2) 0.001(2)
C2 0.031(4) 0.029(4) 0.025(3) -0.004(2) 0.003(2) 0.007(3)
C3 0.057(6) 0.026(4) 0.042(4) 0.004(3) -0.004(4) 0.008(4)
C4 0.044(5) 0.039(4) 0.043(4) 0.018(3) -0.005(3) -0.016(4)
C5 0.033(4) 0.058(5) 0.041(4) 0.019(3) 0.009(3) -0.016(4)
C6 0.039(9) 0.032(8) 0.036(7) 0.018(5) 0.012(6) 0.024(6)
C7 0.027(8) 0.049(9) 0.045(8) -0.007(6) 0.008(6) -0.003(6)
C6' 0.025(7) 0.021(7) 0.041(7) -0.001(5) 0.003(6) 0.005(5)
C7' 0.019(6) 0.024(7) 0.032(6) -0.003(4) 0.005(5) 0.003(5)

loop_
_atom_type_symbol
_atom_type_description
_atom_type_scat_dispersion_real
_atom_type_scat_dispersion_imag
_atom_type_scat_source
C C 0.0033 0.0016 'International Tables Vol C Tables 4.2.6.8 and 6.1.1.4'
H H 0.0000 0.0000 'International Tables Vol C Tables 4.2.6.8 and 6.1.1.4'
Br Br -0.2901 2.4595 'International Tables Vol C Tables 4.2.6.8 and 6.1.1.4'
Hg Hg -2.3894 9.2266 'International Tables Vol C Tables 4.2.6.8 and 6.1.1.4'
N N 0.0061 0.0033 'International Tables Vol C Tables 4.2.6.8 and 6.1.1.4'
Si Si 0.0817 0.0704 'International Tables Vol C Tables 4.2.6.8 and 6.1.1.4'

loop_
_geom_angle_atom_site_label_1
_geom_angle_atom_site_label_2
_geom_angle_atom_site_label_3
_geom_angle
_geom_angle_site_symmetry_1
_geom_angle_site_symmetry_3
N1 Hg1 N1 90.0(3) 2_655 .
N1 Hg1 Br1 112.90(12) 2_655 .
N1 Hg1 Br1 100.41(12) . .
N1 Hg1 Br1 100.41(12) 2_655 2_655
N1 Hg1 Br1 112.91(12) . 2_655
Br1 Hg1 Br1 132.47(4) . 2_655
C7 Si1 C2 108.2(6) . .
C6' Si1 C2 119.2(6) . .
C7 Si1 C6 109.3(7) . .
C2 Si1 C6 100.0(5) . .
C6' Si1 C7' 105.9(6) . .
C2 Si1 C7' 104.7(4) . .
C7 Si1 Si1 129.3(6) . 2
C6' Si1 Si1 116.5(5) . 2
C2 Si1 Si1 108.4(2) . 2
C6 Si1 Si1 97.6(4) . 2
C7' Si1 Si1 99.5(3) . 2
C1 N1 C5 119.0(6) . .
C1 N1 Hg1 119.0(4) . .
C5 N1 Hg1 122.0(5) . .
N1 C1 C2 124.0(6) . .
N1 C1 H1A 118.0 . .
C2 C1 H1A 118.0 . .
C1 C2 C3 116.3(7) . .
C1 C2 Si1 120.1(5) . .
C3 C2 Si1 123.6(5) . .
C4 C3 C2 120.8(7) . .
C4 C3 H3A 119.6 . .
C2 C3 H3A 119.6 . .
C3 C4 C5 118.9(7) . .
C3 C4 H4A 120.6 . .
C5 C4 H4A 120.6 . .
N1 C5 C4 121.1(7) . .
N1 C5 H5A 119.4 . .
C4 C5 H5A 119.4 . .
Si1 C6 H6A 109.5 . .
Si1 C6 H6B 109.5 . .
H6A C6 H6B 109.5 . .
Si1 C6 H6C 109.5 . .
H6A C6 H6C 109.5 . .
H6B C6 H6C 109.5 . .
Si1 C7 H7A 109.5 . .
Si1 C7 H7B 109.5 . .
H7A C7 H7B 109.5 . .
Si1 C7 H7C 109.5 . .
H7A C7 H7C 109.5 . .
H7B C7 H7C 109.5 . .
Si1 C6' H6'A 109.5 . .
Si1 C6' H6'B 109.5 . .
H6'A C6' H6'B 109.5 . .
Si1 C6' H6'C 109.5 . .
H6'A C6' H6'C 109.5 . .
H6'B C6' H6'C 109.5 . .
Si1 C7' H7'A 109.5 . .
Si1 C7' H7'B 109.5 . .
H7'A C7' H7'B 109.5 . .
Si1 C7' H7'C 109.5 . .
H7'A C7' H7'C 109.5 . .
H7'B C7' H7'C 109.5 . .

loop_
_geom_bond_atom_site_label_1
_geom_bond_atom_site_label_2
_geom_bond_distance
_geom_bond_site_symmetry_2
Hg1 N1 2.374(5) 2_655
Hg1 N1 2.374(5) .
Hg1 Br1 2.4934(6) .
Hg1 Br1 2.4934(6) 2_655
Si1 C7 1.699(15) .
Si1 C6' 1.768(13) .
Si1 C2 1.892(7) .
Si1 C6 2.075(12) .
Si1 C7' 2.094(13) .
Si1 Si1 2.309(3) 2
N1 C1 1.340(7) .
N1 C5 1.343(9) .
C1 C2 1.378(8) .
C1 H1A 0.9500 .
C2 C3 1.394(11) .
C3 C4 1.379(12) .
C3 H3A 0.9500 .
C4 C5 1.388(13) .
C4 H4A 0.9500 .
C5 H5A 0.9500 .
C6 H6A 0.9800 .
C6 H6B 0.9800 .
C6 H6C 0.9800 .
C7 H7A 0.9800 .
C7 H7B 0.9800 .
C7 H7C 0.9800 .
C6' H6'A 0.9800 .
C6' H6'B 0.9800 .
C6' H6'C 0.9800 .
C7' H7'A 0.9800 .
C7' H7'B 0.9800 .
C7' H7'C 0.9800 .

loop_
_geom_torsion_atom_site_label_1
_geom_torsion_atom_site_label_2
_geom_torsion_atom_site_label_3
_geom_torsion_atom_site_label_4
_geom_torsion
_geom_torsion_site_symmetry_1
C5 N1 C1 C2 -0.1(9) .
Hg1 N1 C1 C2 177.9(4) .
N1 C1 C2 C3 0.4(9) .
N1 C1 C2 Si1 -179.8(4) .
C7 Si1 C2 C1 -83.1(7) .
C6' Si1 C2 C1 -162.4(6) .
C6 Si1 C2 C1 162.7(6) .
C7' Si1 C2 C1 -44.3(6) .
Si1 Si1 C2 C1 61.2(5) 2
C7 Si1 C2 C3 96.7(8) .
C6' Si1 C2 C3 17.3(8) .
C6 Si1 C2 C3 -17.5(7) .
C7' Si1 C2 C3 135.5(6) .
Si1 Si1 C2 C3 -119.1(5) 2
C1 C2 C3 C4 -0.7(10) .
Si1 C2 C3 C4 179.5(6) .
C2 C3 C4 C5 0.7(12) .
C1 N1 C5 C4 0.0(11) .
Hg1 N1 C5 C4 -177.9(6) .
C3 C4 C5 N1 -0.3(12) .
